data_7018402
loop_
_publ_author_name
'Reitsamer, Christian'
'Stallinger, Silvia'
'Schuh, Walter'
'Kopacka, Holger'
'Wurst, Klaus'
'Obendorf, Dagmar'
'Peringer, Paul'

_publ_section_title
;
 Novel access to carbodiphosphoranes in the coordination sphere of group
 10 metals: template synthesis and protonation of PCP pincer
 carbodiphosphorane complexes of C(dppm)(2).
;
_journal_issue 12
_journal_name_full 'Dalton transactions (Cambridge, England : 2003)'
_journal_page_first 3503
_journal_page_last 3514
_journal_paper_doi 10.1039/c2dt11949h
_journal_volume 41
_journal_year 2012
_chemical_formula_sum 'C51 H45 Cl P4'
_chemical_formula_weight 817.20
_chemical_name_systematic
;
?
;
_space_group_IT_number 14
_symmetry_cell_setting monoclinic
_symmetry_space_group_name_Hall '-P 2ybc'
_symmetry_space_group_name_H-M 'P 1 21/c 1'
_atom_sites_solution_hydrogens geom
_atom_sites_solution_primary direct
_atom_sites_solution_secondary difmap
_audit_creation_method SHELXL-97
_cell_angle_alpha 90.00
_cell_angle_beta 92.034(2)
_cell_angle_gamma 90.00
_cell_formula_units_Z 8
_cell_length_a 16.9190(4)
_cell_length_b 27.1997(6)
_cell_length_c 18.7995(2)
_cell_measurement_reflns_used 65581
_cell_measurement_temperature 233(2)
_cell_measurement_theta_max 24.0
_cell_measurement_theta_min 1.0
_cell_volume 8645.9(3)
_computing_data_collection COLLECT
_computing_data_reduction 'DENZO and SCALEPACK'
_computing_structure_refinement 'SHELXL-97 (Sheldrick, 1997)'
_computing_structure_solution 'SHELXS-97 (Sheldrick, 1990)'
_diffrn_ambient_temperature 233(2)
_diffrn_measured_fraction_theta_full 1.000
_diffrn_measured_fraction_theta_max 1.000
_diffrn_measurement_device_type 'Nonius KappaCCD'
_diffrn_measurement_method 'phi- and omega-scans'
_diffrn_radiation_monochromator graphite
_diffrn_radiation_source 'fine-focus sealed tube'
_diffrn_radiation_type MoK\a
_diffrn_radiation_wavelength 0.71073
_diffrn_reflns_av_R_equivalents 0.0636
_diffrn_reflns_av_sigmaI/netI 0.0593
_diffrn_reflns_limit_h_max 19
_diffrn_reflns_limit_h_min -19
_diffrn_reflns_limit_k_max 31
_diffrn_reflns_limit_k_min -29
_diffrn_reflns_limit_l_max 21
_diffrn_reflns_limit_l_min -18
_diffrn_reflns_number 45501
_diffrn_reflns_theta_full 24.00
_diffrn_reflns_theta_max 24.00
_diffrn_reflns_theta_min 1.32
_diffrn_standards_number 0
_exptl_absorpt_coefficient_mu 0.271
_exptl_absorpt_correction_type none
_exptl_crystal_colour colorless
_exptl_crystal_density_diffrn 1.256
_exptl_crystal_density_method 'not measured'
_exptl_crystal_description plate
_exptl_crystal_F_000 3424
_exptl_crystal_size_max 0.3
_exptl_crystal_size_mid 0.1
_exptl_crystal_size_min 0.05
_refine_diff_density_max 0.283
_refine_diff_density_min -0.290
_refine_diff_density_rms 0.047
_refine_ls_extinction_method none
_refine_ls_goodness_of_fit_ref 1.034
_refine_ls_hydrogen_treatment 'constr, refined at C1 and C4'
_refine_ls_matrix_type full
_refine_ls_number_parameters 1017
_refine_ls_number_reflns 13577
_refine_ls_number_restraints 0
_refine_ls_restrained_S_all 1.034
_refine_ls_R_factor_all 0.0852
_refine_ls_R_factor_gt 0.0477
_refine_ls_shift/su_max 0.001
_refine_ls_shift/su_mean 0.000
_refine_ls_structure_factor_coef Fsqd
_refine_ls_weighting_details 'calc w=1/[\s^2^(Fo^2^)+(0.0485P)^2^+1.8484P] where P=(Fo^2^+2Fc^2^)/3'
_refine_ls_weighting_scheme calc
_refine_ls_wR_factor_gt 0.0981
_refine_ls_wR_factor_ref 0.1082
_reflns_number_gt 9328
_reflns_number_total 13577
_reflns_threshold_expression >2sigma(I)
_cod_data_source_file c2dt11949h.txt
_cod_data_source_block p164c
_cod_original_sg_symbol_H-M P21/c
_cod_database_code 7018402

loop_
_symmetry_equiv_pos_as_xyz
'x, y, z'
'-x, y+1/2, -z+1/2'
'-x, -y, -z'
'x, -y-1/2, z-1/2'

loop_
_atom_site_label
_atom_site_type_symbol
_atom_site_fract_x
_atom_site_fract_y
_atom_site_fract_z
_atom_site_U_iso_or_equiv
_atom_site_adp_type
_atom_site_occupancy
_atom_site_symmetry_multiplicity
_atom_site_calc_flag
Cl1 Cl 0.53660(5) 0.23716(3) -0.11133(4) 0.0494(2) Uani 1 1 d
Cl2 Cl -0.00400(5) 0.24760(3) 0.41237(4) 0.0540(2) Uani 1 1 d
P1 P 0.40746(5) 0.11087(3) 0.00169(4) 0.0510(2) Uani 1 1 d
P2 P 0.53309(4) 0.15276(3) 0.11087(3) 0.03407(18) Uani 1 1 d
P3 P 0.41047(4) 0.15006(3) 0.23107(3) 0.03134(18) Uani 1 1 d
P4 P 0.48388(4) 0.09467(3) 0.35624(4) 0.03707(19) Uani 1 1 d
P5 P -0.05286(4) 0.09531(3) 0.82451(4) 0.03766(19) Uani 1 1 d
P6 P 0.03904(4) 0.14735(3) 0.70893(3) 0.03052(17) Uani 1 1 d
P7 P -0.09131(4) 0.13909(3) 0.58804(3) 0.03035(17) Uani 1 1 d
P8 P -0.01795(4) 0.07989(3) 0.47216(3) 0.03475(18) Uani 1 1 d
C1 C 0.48267(18) 0.12857(13) 0.17936(15) 0.0372(7) Uani 1 1 d
H1 H 0.4938(16) 0.1022(10) 0.1857(13) 0.031(9) Uiso 1 1 d
C2 C 0.47698(16) 0.16135(11) 0.02802(13) 0.0417(7) Uani 1 1 d
H2A H 0.5143 0.1658 -0.0101 0.050 Uiso 1 1 calc
H2B H 0.4465 0.1919 0.0315 0.050 Uiso 1 1 calc
C3 C 0.44078(16) 0.15391(10) 0.32408(12) 0.0351(7) Uani 1 1 d
H3A H 0.3950 0.1622 0.3522 0.042 Uiso 1 1 calc
H3B H 0.4801 0.1801 0.3307 0.042 Uiso 1 1 calc
C4 C -0.01706(16) 0.11879(12) 0.64445(13) 0.0325(7) Uani 1 1 d
H4 H -0.0097(16) 0.0881(11) 0.6420(13) 0.040(9) Uiso 1 1 d
C5 C -0.00389(16) 0.15279(10) 0.79551(13) 0.0358(7) Uani 1 1 d
H5A H -0.0428 0.1795 0.7940 0.043 Uiso 1 1 calc
H5B H 0.0378 0.1616 0.8307 0.043 Uiso 1 1 calc
C6 C -0.06556(15) 0.13903(10) 0.49523(13) 0.0350(7) Uani 1 1 d
H6A H -0.0293 0.1663 0.4864 0.042 Uiso 1 1 calc
H6B H -0.1134 0.1438 0.4650 0.042 Uiso 1 1 calc
C101 C 0.32573(17) 0.14837(13) -0.03374(14) 0.0491(8) Uani 1 1 d
C102 C 0.33497(18) 0.19148(14) -0.07273(16) 0.0565(9) Uani 1 1 d
H102 H 0.3860 0.2020 -0.0836 0.068 Uiso 1 1 calc
C103 C 0.2701(2) 0.21894(15) -0.09566(17) 0.0696(11) Uani 1 1 d
H103 H 0.2771 0.2476 -0.1227 0.083 Uiso 1 1 calc
C104 C 0.1948(2) 0.2041(2) -0.0787(2) 0.0810(14) Uani 1 1 d
H104 H 0.1506 0.2230 -0.0931 0.097 Uiso 1 1 calc
C105 C 0.1853(2) 0.1618(2) -0.0411(2) 0.0765(13) Uani 1 1 d
H105 H 0.1341 0.1514 -0.0305 0.092 Uiso 1 1 calc
C106 C 0.2493(2) 0.13428(15) -0.01854(16) 0.0619(10) Uani 1 1 d
H106 H 0.2413 0.1054 0.0077 0.074 Uiso 1 1 calc
C107 C 0.44806(18) 0.08537(11) -0.07966(16) 0.0484(8) Uani 1 1 d
C108 C 0.47407(19) 0.11255(12) -0.13676(16) 0.0537(8) Uani 1 1 d
H108 H 0.4735 0.1471 -0.1344 0.064 Uiso 1 1 calc
C109 C 0.5009(2) 0.08975(16) -0.19719(17) 0.0682(11) Uani 1 1 d
H109 H 0.5185 0.1088 -0.2353 0.082 Uiso 1 1 calc
C110 C 0.5019(3) 0.0397(2) -0.2014(3) 0.1019(17) Uani 1 1 d
H110 H 0.5202 0.0240 -0.2422 0.122 Uiso 1 1 calc
C111 C 0.4763(4) 0.01313(18) -0.1463(4) 0.145(3) Uani 1 1 d
H111 H 0.4770 -0.0214 -0.1488 0.175 Uiso 1 1 calc
C112 C 0.4493(3) 0.03551(16) -0.0868(3) 0.1044(15) Uani 1 1 d
H112 H 0.4310 0.0159 -0.0496 0.125 Uiso 1 1 calc
C201 C 0.57481(15) 0.21239(10) 0.12921(13) 0.0358(7) Uani 1 1 d
C202 C 0.58127(18) 0.23072(12) 0.19779(15) 0.0500(8) Uani 1 1 d
H202 H 0.5637 0.2117 0.2359 0.060 Uiso 1 1 calc
C203 C 0.6134(2) 0.27669(14) 0.21086(16) 0.0623(10) Uani 1 1 d
H203 H 0.6161 0.2891 0.2576 0.075 Uiso 1 1 calc
C204 C 0.6411(2) 0.30422(12) 0.15650(18) 0.0591(9) Uani 1 1 d
H204 H 0.6632 0.3354 0.1657 0.071 Uiso 1 1 calc
C205 C 0.6363(2) 0.28608(13) 0.08792(17) 0.0585(9) Uani 1 1 d
H205 H 0.6556 0.3050 0.0504 0.070 Uiso 1 1 calc
C206 C 0.60379(18) 0.24073(12) 0.07390(14) 0.0460(8) Uani 1 1 d
H206 H 0.6010 0.2287 0.0270 0.055 Uiso 1 1 calc
C207 C 0.61503(17) 0.11218(11) 0.09547(14) 0.0410(7) Uani 1 1 d
C208 C 0.66252(19) 0.09750(13) 0.15321(15) 0.0555(9) Uani 1 1 d
H208 H 0.6498 0.1076 0.1993 0.067 Uiso 1 1 calc
C209 C 0.7278(2) 0.06850(16) 0.14411(18) 0.0763(12) Uani 1 1 d
H209 H 0.7589 0.0582 0.1838 0.092 Uiso 1 1 calc
C210 C 0.7473(3) 0.0547(2) 0.0776(2) 0.1079(18) Uani 1 1 d
H210 H 0.7926 0.0354 0.0712 0.129 Uiso 1 1 calc
C211 C 0.7014(3) 0.0687(2) 0.0202(2) 0.132(2) Uani 1 1 d
H211 H 0.7147 0.0586 -0.0256 0.158 Uiso 1 1 calc
C212 C 0.6352(2) 0.09787(17) 0.02879(17) 0.0879(14) Uani 1 1 d
H212 H 0.6042 0.1078 -0.0112 0.105 Uiso 1 1 calc
C301 C 0.37376(15) 0.20903(10) 0.20252(13) 0.0337(7) Uani 1 1 d
C302 C 0.38633(19) 0.25159(12) 0.24167(15) 0.0486(8) Uani 1 1 d
H302 H 0.4174 0.2508 0.2841 0.058 Uiso 1 1 calc
C303 C 0.3529(2) 0.29549(12) 0.21800(17) 0.0590(9) Uani 1 1 d
H303 H 0.3606 0.3243 0.2450 0.071 Uiso 1 1 calc
C304 C 0.3087(2) 0.29707(13) 0.15558(18) 0.0589(9) Uani 1 1 d
H304 H 0.2867 0.3270 0.1398 0.071 Uiso 1 1 calc
C305 C 0.29631(19) 0.25529(13) 0.11594(16) 0.0556(9) Uani 1 1 d
H305 H 0.2665 0.2566 0.0728 0.067 Uiso 1 1 calc
C306 C 0.32792(17) 0.21137(11) 0.13986(14) 0.0448(8) Uani 1 1 d
H306 H 0.3183 0.1825 0.1134 0.054 Uiso 1 1 calc
C307 C 0.32419(15) 0.11072(10) 0.22935(13) 0.0337(7) Uani 1 1 d
C308 C 0.26472(17) 0.11667(12) 0.27804(15) 0.0475(8) Uani 1 1 d
H308 H 0.2710 0.1404 0.3142 0.057 Uiso 1 1 calc
C309 C 0.19707(19) 0.08864(13) 0.27435(18) 0.0572(9) Uani 1 1 d
H309 H 0.1580 0.0929 0.3081 0.069 Uiso 1 1 calc
C310 C 0.18692(19) 0.05448(13) 0.22123(18) 0.0583(9) Uani 1 1 d
H310 H 0.1406 0.0354 0.2186 0.070 Uiso 1 1 calc
C311 C 0.2436(2) 0.04796(13) 0.17215(16) 0.0609(9) Uani 1 1 d
H311 H 0.2359 0.0248 0.1354 0.073 Uiso 1 1 calc
C312 C 0.31306(18) 0.07567(12) 0.17658(14) 0.0488(8) Uani 1 1 d
H312 H 0.3526 0.0705 0.1435 0.059 Uiso 1 1 calc
C401 C 0.59035(16) 0.10450(11) 0.35046(13) 0.0359(7) Uani 1 1 d
C402 C 0.62846(17) 0.14912(12) 0.36034(15) 0.0473(8) Uani 1 1 d
H402 H 0.5989 0.1773 0.3707 0.057 Uiso 1 1 calc
C403 C 0.70985(19) 0.15255(13) 0.35513(16) 0.0581(9) Uani 1 1 d
H403 H 0.7350 0.1832 0.3606 0.070 Uiso 1 1 calc
C404 C 0.75375(18) 0.11116(16) 0.34198(16) 0.0591(10) Uani 1 1 d
H404 H 0.8089 0.1135 0.3383 0.071 Uiso 1 1 calc
C405 C 0.7173(2) 0.06670(15) 0.33425(17) 0.0612(10) Uani 1 1 d
H405 H 0.7475 0.0383 0.3268 0.073 Uiso 1 1 calc
C406 C 0.63641(19) 0.06326(12) 0.33732(15) 0.0491(8) Uani 1 1 d
H406 H 0.6118 0.0326 0.3304 0.059 Uiso 1 1 calc
C407 C 0.47107(15) 0.10219(11) 0.45204(13) 0.0361(7) Uani 1 1 d
C408 C 0.47539(17) 0.14690(12) 0.48785(14) 0.0476(8) Uani 1 1 d
H408 H 0.4866 0.1758 0.4628 0.057 Uiso 1 1 calc
C409 C 0.46324(19) 0.14906(14) 0.56037(15) 0.0577(9) Uani 1 1 d
H409 H 0.4656 0.1794 0.5843 0.069 Uiso 1 1 calc
C410 C 0.4477(2) 0.10665(16) 0.59723(16) 0.0647(10) Uani 1 1 d
H410 H 0.4395 0.1082 0.6464 0.078 Uiso 1 1 calc
C411 C 0.4441(2) 0.06271(15) 0.56323(17) 0.0634(10) Uani 1 1 d
H411 H 0.4339 0.0339 0.5890 0.076 Uiso 1 1 calc
C412 C 0.45548(17) 0.06008(12) 0.49036(15) 0.0482(8) Uani 1 1 d
H412 H 0.4526 0.0295 0.4671 0.058 Uiso 1 1 calc
C501 C -0.15183(16) 0.11866(11) 0.84039(13) 0.0392(7) Uani 1 1 d
C502 C -0.16993(17) 0.16508(12) 0.86500(15) 0.0470(8) Uani 1 1 d
H502 H -0.1291 0.1877 0.8752 0.056 Uiso 1 1 calc
C503 C -0.2484(2) 0.17845(14) 0.87482(17) 0.0614(10) Uani 1 1 d
H503 H -0.2603 0.2100 0.8919 0.074 Uiso 1 1 calc
C504 C -0.3083(2) 0.14553(18) 0.8594(2) 0.0712(11) Uani 1 1 d
H504 H -0.3612 0.1546 0.8659 0.085 Uiso 1 1 calc
C505 C -0.2911(2) 0.09998(18) 0.8350(2) 0.0772(12) Uani 1 1 d
H505 H -0.3322 0.0776 0.8245 0.093 Uiso 1 1 calc
C506 C -0.2140(2) 0.08641(13) 0.82546(16) 0.0566(9) Uani 1 1 d
H506 H -0.2031 0.0547 0.8085 0.068 Uiso 1 1 calc
C507 C -0.01100(16) 0.08794(11) 0.91550(14) 0.0393(7) Uani 1 1 d
C508 C -0.03097(19) 0.11650(13) 0.97335(15) 0.0547(9) Uani 1 1 d
H508 H -0.0668 0.1427 0.9668 0.066 Uiso 1 1 calc
C509 C 0.0012(2) 0.10695(15) 1.04051(16) 0.0636(10) Uani 1 1 d
H509 H -0.0135 0.1264 1.0792 0.076 Uiso 1 1 calc
C510 C 0.0536(2) 0.06994(17) 1.05110(18) 0.0770(12) Uani 1 1 d
H510 H 0.0747 0.0636 1.0971 0.092 Uiso 1 1 calc
C511 C 0.0758(2) 0.04182(16) 0.9951(2) 0.0875(13) Uani 1 1 d
H511 H 0.1134 0.0167 1.0022 0.105 Uiso 1 1 calc
C512 C 0.0425(2) 0.05045(14) 0.92737(17) 0.0682(10) Uani 1 1 d
H512 H 0.0568 0.0304 0.8892 0.082 Uiso 1 1 calc
C601 C 0.06620(15) 0.20895(10) 0.68581(13) 0.0324(6) Uani 1 1 d
C602 C 0.07286(18) 0.22248(12) 0.61530(14) 0.0483(8) Uani 1 1 d
H602 H 0.0619 0.1994 0.5791 0.058 Uiso 1 1 calc
C603 C 0.0954(2) 0.26943(14) 0.59760(16) 0.0625(10) Uani 1 1 d
H603 H 0.0984 0.2783 0.5495 0.075 Uiso 1 1 calc
C604 C 0.11341(19) 0.30320(12) 0.64953(19) 0.0587(9) Uani 1 1 d
H604 H 0.1299 0.3350 0.6373 0.070 Uiso 1 1 calc
C605 C 0.1072(2) 0.29023(12) 0.71969(17) 0.0566(9) Uani 1 1 d
H605 H 0.1198 0.3133 0.7555 0.068 Uiso 1 1 calc
C606 C 0.08269(18) 0.24396(11) 0.73810(14) 0.0455(8) Uani 1 1 d
H606 H 0.0771 0.2359 0.7863 0.055 Uiso 1 1 calc
C607 C 0.12920(15) 0.11204(10) 0.72221(13) 0.0315(6) Uani 1 1 d
C608 C 0.16737(17) 0.09344(11) 0.66398(13) 0.0402(7) Uani 1 1 d
H608 H 0.1443 0.0972 0.6181 0.048 Uiso 1 1 calc
C609 C 0.23845(18) 0.06969(12) 0.67284(15) 0.0505(8) Uani 1 1 d
H609 H 0.2636 0.0572 0.6329 0.061 Uiso 1 1 calc
C610 C 0.27324(18) 0.06400(12) 0.73940(18) 0.0554(9) Uani 1 1 d
H610 H 0.3221 0.0477 0.7450 0.066 Uiso 1 1 calc
C611 C 0.2366(2) 0.08215(14) 0.79755(16) 0.0622(10) Uani 1 1 d
H611 H 0.2601 0.0783 0.8432 0.075 Uiso 1 1 calc
C612 C 0.16502(18) 0.10614(12) 0.78912(15) 0.0524(9) Uani 1 1 d
H612 H 0.1402 0.1187 0.8293 0.063 Uiso 1 1 calc
C701 C -0.12494(15) 0.19925(10) 0.61166(13) 0.0347(7) Uani 1 1 d
C702 C -0.12504(19) 0.23877(12) 0.56483(16) 0.0527(8) Uani 1 1 d
H702 H -0.1058 0.2348 0.5189 0.063 Uiso 1 1 calc
C703 C -0.1535(2) 0.28397(13) 0.5861(2) 0.0698(11) Uani 1 1 d
H703 H -0.1545 0.3105 0.5540 0.084 Uiso 1 1 calc
C704 C -0.1803(2) 0.29048(13) 0.6534(2) 0.0659(10) Uani 1 1 d
H704 H -0.1980 0.3216 0.6678 0.079 Uiso 1 1 calc
C705 C -0.1812(2) 0.25156(14) 0.69981(17) 0.0614(10) Uani 1 1 d
H705 H -0.1997 0.2559 0.7459 0.074 Uiso 1 1 calc
C706 C -0.15480(18) 0.20588(12) 0.67873(14) 0.0476(8) Uani 1 1 d
H706 H -0.1571 0.1791 0.7102 0.057 Uiso 1 1 calc
C707 C -0.17779(15) 0.10001(10) 0.59125(12) 0.0306(6) Uani 1 1 d
C708 C -0.24165(18) 0.10795(12) 0.54361(15) 0.0457(8) Uani 1 1 d
H708 H -0.2374 0.1315 0.5073 0.055 Uiso 1 1 calc
C709 C -0.31109(18) 0.08162(13) 0.54911(17) 0.0540(9) Uani 1 1 d
H709 H -0.3537 0.0873 0.5167 0.065 Uiso 1 1 calc
C710 C -0.31781(18) 0.04744(13) 0.60155(17) 0.0551(9) Uani 1 1 d
H710 H -0.3653 0.0300 0.6058 0.066 Uiso 1 1 calc
C711 C -0.2555(2) 0.03864(13) 0.64776(17) 0.0635(10) Uani 1 1 d
H711 H -0.2601 0.0146 0.6833 0.076 Uiso 1 1 calc
C712 C -0.18572(18) 0.06469(12) 0.64282(15) 0.0493(8) Uani 1 1 d
H712 H -0.1433 0.0582 0.6750 0.059 Uiso 1 1 calc
C801 C 0.08781(16) 0.09449(11) 0.47416(12) 0.0341(7) Uani 1 1 d
C802 C 0.12023(16) 0.14087(11) 0.46586(13) 0.0408(7) Uani 1 1 d
H802 H 0.0867 0.1681 0.4584 0.049 Uiso 1 1 calc
C803 C 0.20135(19) 0.14762(13) 0.46850(15) 0.0516(8) Uani 1 1 d
H803 H 0.2224 0.1794 0.4643 0.062 Uiso 1 1 calc
C804 C 0.25121(18) 0.10809(16) 0.47727(16) 0.0585(9) Uani 1 1 d
H804 H 0.3063 0.1129 0.4792 0.070 Uiso 1 1 calc
C805 C 0.2205(2) 0.06147(15) 0.48331(16) 0.0585(9) Uani 1 1 d
H805 H 0.2546 0.0343 0.4882 0.070 Uiso 1 1 calc
C806 C 0.13932(19) 0.05459(11) 0.48220(14) 0.0470(8) Uani 1 1 d
H806 H 0.1187 0.0227 0.4869 0.056 Uiso 1 1 calc
C807 C -0.03636(15) 0.07815(11) 0.37528(13) 0.0349(7) Uani 1 1 d
C808 C -0.02872(17) 0.11841(12) 0.33061(14) 0.0437(8) Uani 1 1 d
H808 H -0.0150 0.1493 0.3498 0.052 Uiso 1 1 calc
C809 C -0.04140(18) 0.11309(13) 0.25742(15) 0.0541(9) Uani 1 1 d
H809 H -0.0367 0.1404 0.2273 0.065 Uiso 1 1 calc
C810 C -0.0607(2) 0.06789(15) 0.22931(15) 0.0606(10) Uani 1 1 d
H810 H -0.0683 0.0643 0.1798 0.073 Uiso 1 1 calc
C811 C -0.0691(2) 0.02817(14) 0.27248(17) 0.0669(10) Uani 1 1 d
H811 H -0.0833 -0.0025 0.2528 0.080 Uiso 1 1 calc
C812 C -0.05666(19) 0.03306(12) 0.34570(15) 0.0510(8) Uani 1 1 d
H812 H -0.0621 0.0055 0.3753 0.061 Uiso 1 1 calc

loop_
_atom_site_aniso_label
_atom_site_aniso_U_11
_atom_site_aniso_U_22
_atom_site_aniso_U_33
_atom_site_aniso_U_23
_atom_site_aniso_U_13
_atom_site_aniso_U_12
Cl1 0.0650(5) 0.0422(5) 0.0411(4) 0.0074(3) 0.0037(3) -0.0045(4)
Cl2 0.0635(5) 0.0479(5) 0.0516(5) 0.0177(4) 0.0136(4) 0.0054(4)
P1 0.0582(6) 0.0540(6) 0.0403(4) 0.0113(4) -0.0051(4) -0.0188(4)
P2 0.0359(4) 0.0383(5) 0.0281(4) 0.0045(3) 0.0018(3) 0.0010(3)
P3 0.0334(4) 0.0324(4) 0.0283(4) 0.0021(3) 0.0017(3) 0.0034(3)
P4 0.0408(5) 0.0374(5) 0.0330(4) 0.0032(3) 0.0002(3) 0.0036(4)
P5 0.0440(5) 0.0356(5) 0.0337(4) -0.0025(3) 0.0060(3) -0.0027(4)
P6 0.0317(4) 0.0320(4) 0.0280(3) -0.0039(3) 0.0031(3) -0.0009(3)
P7 0.0318(4) 0.0323(4) 0.0271(4) -0.0014(3) 0.0032(3) 0.0025(3)
P8 0.0383(4) 0.0353(5) 0.0309(4) -0.0008(3) 0.0052(3) 0.0006(3)
C1 0.0437(19) 0.030(2) 0.0381(17) 0.0074(14) 0.0080(12) 0.0087(16)
C2 0.0437(18) 0.045(2) 0.0365(15) 0.0066(13) -0.0019(12) -0.0032(15)
C3 0.0380(16) 0.0381(18) 0.0291(14) 0.0013(12) 0.0014(11) 0.0047(13)
C4 0.0352(17) 0.0265(19) 0.0354(15) -0.0042(13) -0.0029(11) 0.0046(14)
C5 0.0391(17) 0.0372(18) 0.0314(14) -0.0058(12) 0.0060(12) -0.0040(14)
C6 0.0333(16) 0.0404(18) 0.0314(14) 0.0014(12) 0.0036(11) 0.0037(13)
C101 0.0415(19) 0.075(3) 0.0312(15) -0.0104(16) 0.0047(13) -0.0104(17)
C102 0.042(2) 0.079(3) 0.0486(19) 0.0016(18) 0.0034(14) 0.0062(19)
C103 0.058(3) 0.094(3) 0.056(2) -0.0073(19) -0.0019(17) 0.024(2)
C104 0.051(3) 0.136(4) 0.055(2) -0.047(3) -0.0119(19) 0.029(3)
C105 0.047(2) 0.131(4) 0.051(2) -0.040(2) 0.0059(18) -0.012(3)
C106 0.051(2) 0.092(3) 0.0433(18) -0.0217(18) 0.0040(15) -0.021(2)
C107 0.0449(19) 0.035(2) 0.064(2) -0.0004(16) -0.0129(15) -0.0022(15)
C108 0.062(2) 0.052(2) 0.0464(19) -0.0063(16) -0.0057(15) 0.0053(17)
C109 0.052(2) 0.095(3) 0.057(2) -0.025(2) -0.0062(16) 0.005(2)
C110 0.068(3) 0.097(4) 0.142(4) -0.078(3) 0.015(3) -0.010(3)
C111 0.160(6) 0.045(3) 0.236(7) -0.044(4) 0.077(5) 0.002(3)
C112 0.126(4) 0.040(3) 0.150(4) 0.000(3) 0.032(3) -0.002(3)
C201 0.0332(16) 0.0397(18) 0.0343(15) 0.0038(13) -0.0012(12) -0.0001(13)
C202 0.051(2) 0.060(2) 0.0393(17) -0.0021(15) 0.0036(14) -0.0162(17)
C203 0.062(2) 0.078(3) 0.047(2) -0.0135(18) 0.0033(16) -0.018(2)
C204 0.061(2) 0.046(2) 0.069(2) -0.0055(18) -0.0041(17) -0.0128(18)
C205 0.067(2) 0.053(2) 0.055(2) 0.0130(17) -0.0026(16) -0.0193(19)
C206 0.056(2) 0.047(2) 0.0348(16) 0.0039(14) -0.0020(13) -0.0076(16)
C207 0.0428(18) 0.046(2) 0.0342(16) 0.0018(13) 0.0076(13) 0.0055(15)
C208 0.051(2) 0.070(3) 0.0459(18) 0.0037(16) 0.0061(15) 0.0211(18)
C209 0.063(3) 0.104(3) 0.062(2) 0.009(2) 0.0073(18) 0.037(2)
C210 0.091(3) 0.154(5) 0.079(3) 0.000(3) 0.021(2) 0.080(3)
C211 0.132(4) 0.208(6) 0.056(3) -0.010(3) 0.021(3) 0.105(4)
C212 0.084(3) 0.136(4) 0.044(2) 0.002(2) 0.0124(18) 0.058(3)
C301 0.0359(16) 0.0338(18) 0.0316(14) 0.0037(12) 0.0031(12) 0.0051(13)
C302 0.063(2) 0.043(2) 0.0399(17) 0.0008(15) -0.0008(14) 0.0080(17)
C303 0.083(3) 0.033(2) 0.060(2) -0.0022(16) -0.0009(18) 0.0120(18)
C304 0.063(2) 0.043(2) 0.070(2) 0.0185(18) 0.0023(18) 0.0195(18)
C305 0.057(2) 0.053(2) 0.056(2) 0.0126(17) -0.0124(16) 0.0132(18)
C306 0.0487(19) 0.040(2) 0.0456(17) 0.0013(14) -0.0063(14) 0.0061(15)
C307 0.0351(16) 0.0345(18) 0.0313(15) 0.0081(13) -0.0003(12) 0.0035(13)
C308 0.0403(19) 0.045(2) 0.0573(19) -0.0010(15) 0.0090(14) -0.0006(16)
C309 0.044(2) 0.062(3) 0.066(2) 0.0118(19) 0.0121(16) -0.0004(18)
C310 0.049(2) 0.059(2) 0.066(2) 0.0272(19) -0.0095(17) -0.0177(18)
C311 0.078(3) 0.058(2) 0.0468(19) 0.0051(16) -0.0034(17) -0.029(2)
C312 0.057(2) 0.052(2) 0.0384(17) 0.0038(15) 0.0079(14) -0.0130(17)
C401 0.0437(18) 0.0365(19) 0.0277(14) 0.0043(12) 0.0050(12) 0.0099(15)
C402 0.040(2) 0.049(2) 0.0528(18) -0.0011(15) 0.0033(14) 0.0080(16)
C403 0.045(2) 0.068(3) 0.061(2) -0.0009(17) -0.0006(15) -0.0025(19)
C404 0.0335(19) 0.090(3) 0.053(2) 0.0060(19) 0.0033(14) 0.010(2)
C405 0.048(2) 0.073(3) 0.063(2) 0.0088(19) 0.0103(16) 0.028(2)
C406 0.055(2) 0.046(2) 0.0462(18) 0.0063(15) 0.0093(14) 0.0141(17)
C407 0.0286(16) 0.045(2) 0.0345(15) 0.0062(14) 0.0003(11) 0.0018(14)
C408 0.0487(19) 0.058(2) 0.0366(17) 0.0031(15) 0.0062(13) -0.0090(16)
C409 0.056(2) 0.080(3) 0.0379(18) -0.0051(17) 0.0079(14) -0.0059(19)
C410 0.063(2) 0.100(3) 0.0318(18) 0.015(2) 0.0066(15) 0.004(2)
C411 0.070(2) 0.070(3) 0.050(2) 0.0283(19) 0.0099(17) 0.008(2)
C412 0.0484(19) 0.049(2) 0.0480(19) 0.0143(15) 0.0042(14) 0.0056(16)
C501 0.0405(18) 0.043(2) 0.0341(15) 0.0083(13) 0.0022(12) -0.0044(15)
C502 0.044(2) 0.050(2) 0.0472(18) 0.0059(15) 0.0058(14) 0.0035(16)
C503 0.060(2) 0.063(3) 0.062(2) 0.0177(18) 0.0182(17) 0.019(2)
C504 0.039(2) 0.092(3) 0.083(3) 0.033(2) 0.0104(18) 0.007(2)
C505 0.042(2) 0.091(4) 0.098(3) 0.016(2) -0.004(2) -0.020(2)
C506 0.049(2) 0.058(2) 0.063(2) 0.0053(17) 0.0016(16) -0.0167(18)
C507 0.0384(17) 0.0399(19) 0.0399(16) 0.0044(14) 0.0059(12) -0.0001(15)
C508 0.061(2) 0.063(2) 0.0391(18) -0.0032(16) -0.0017(15) 0.0097(18)
C509 0.066(2) 0.084(3) 0.0401(19) -0.0025(17) -0.0017(16) 0.002(2)
C510 0.075(3) 0.106(4) 0.049(2) 0.022(2) -0.0122(19) 0.003(3)
C511 0.095(3) 0.097(3) 0.070(3) 0.016(2) -0.008(2) 0.042(3)
C512 0.083(3) 0.070(3) 0.052(2) 0.0039(18) 0.0054(18) 0.027(2)
C601 0.0294(15) 0.0343(17) 0.0338(15) 0.0002(13) 0.0045(11) 0.0009(13)
C602 0.057(2) 0.052(2) 0.0366(17) -0.0010(14) 0.0078(14) -0.0156(17)
C603 0.076(3) 0.065(3) 0.0468(19) 0.0155(18) 0.0076(16) -0.020(2)
C604 0.062(2) 0.040(2) 0.074(2) 0.0123(18) 0.0079(18) -0.0088(17)
C605 0.069(2) 0.037(2) 0.064(2) -0.0080(16) 0.0089(17) -0.0104(18)
C606 0.063(2) 0.0344(19) 0.0391(16) -0.0022(14) 0.0062(14) -0.0063(16)
C607 0.0340(16) 0.0270(16) 0.0335(15) -0.0030(12) 0.0002(12) -0.0040(13)
C608 0.0429(18) 0.0426(19) 0.0351(16) 0.0004(13) 0.0025(12) 0.0060(15)
C609 0.048(2) 0.053(2) 0.0511(19) 0.0011(15) 0.0088(15) 0.0148(17)
C610 0.0403(19) 0.056(2) 0.069(2) -0.0012(17) -0.0117(16) 0.0104(17)
C611 0.057(2) 0.077(3) 0.051(2) -0.0135(18) -0.0227(16) 0.011(2)
C612 0.049(2) 0.066(2) 0.0409(17) -0.0165(15) -0.0100(14) 0.0109(18)
C701 0.0336(16) 0.0341(18) 0.0368(15) -0.0015(13) 0.0061(12) 0.0002(13)
C702 0.060(2) 0.043(2) 0.0561(19) 0.0059(16) 0.0222(16) 0.0062(17)
C703 0.085(3) 0.036(2) 0.090(3) 0.0126(18) 0.029(2) 0.0099(19)
C704 0.069(2) 0.038(2) 0.092(3) -0.017(2) 0.019(2) 0.0098(18)
C705 0.068(2) 0.060(3) 0.057(2) -0.0162(18) 0.0128(17) 0.0142(19)
C706 0.052(2) 0.047(2) 0.0441(17) -0.0039(14) 0.0098(14) 0.0127(16)
C707 0.0323(16) 0.0318(17) 0.0278(14) -0.0037(12) 0.0012(11) 0.0025(13)
C708 0.0435(19) 0.049(2) 0.0439(17) 0.0042(14) -0.0037(14) 0.0030(16)
C709 0.039(2) 0.062(2) 0.061(2) -0.0039(18) -0.0133(15) -0.0019(17)
C710 0.043(2) 0.059(2) 0.063(2) -0.0087(18) 0.0000(16) -0.0192(17)
C711 0.066(2) 0.060(2) 0.063(2) 0.0194(18) -0.0089(18) -0.029(2)
C712 0.047(2) 0.053(2) 0.0469(18) 0.0098(15) -0.0092(14) -0.0105(17)
C801 0.0387(17) 0.0376(19) 0.0260(14) -0.0027(12) 0.0027(11) 0.0027(15)
C802 0.0359(18) 0.048(2) 0.0386(16) 0.0001(14) 0.0013(12) 0.0056(15)
C803 0.045(2) 0.061(2) 0.0492(18) -0.0011(16) 0.0030(14) -0.0048(18)
C804 0.0347(19) 0.088(3) 0.053(2) -0.0064(18) 0.0040(14) 0.001(2)
C805 0.046(2) 0.076(3) 0.054(2) -0.0083(18) 0.0029(15) 0.025(2)
C806 0.055(2) 0.044(2) 0.0422(17) -0.0066(14) 0.0024(14) 0.0142(17)
C807 0.0291(16) 0.0420(19) 0.0338(15) -0.0061(13) 0.0047(11) -0.0012(13)
C808 0.0429(18) 0.054(2) 0.0343(16) -0.0032(14) 0.0012(12) -0.0097(15)
C809 0.050(2) 0.073(3) 0.0390(18) 0.0071(17) 0.0003(14) -0.0103(18)
C810 0.066(2) 0.083(3) 0.0329(17) -0.0145(18) 0.0049(15) -0.015(2)
C811 0.085(3) 0.064(3) 0.052(2) -0.0238(19) 0.0071(18) -0.018(2)
C812 0.064(2) 0.047(2) 0.0424(18) -0.0110(15) 0.0049(14) -0.0023(17)

loop_
_atom_type_symbol
_atom_type_description
_atom_type_scat_dispersion_real
_atom_type_scat_dispersion_imag
_atom_type_scat_source
C C 0.0033 0.0016 'International Tables Vol C Tables 4.2.6.8 and 6.1.1.4'
H H 0.0000 0.0000 'International Tables Vol C Tables 4.2.6.8 and 6.1.1.4'
Cl Cl 0.1484 0.1585 'International Tables Vol C Tables 4.2.6.8 and 6.1.1.4'
P P 0.1023 0.0942 'International Tables Vol C Tables 4.2.6.8 and 6.1.1.4'

loop_
_geom_angle_atom_site_label_1
_geom_angle_atom_site_label_2
_geom_angle_atom_site_label_3
_geom_angle
C101 P1 C107 102.02(13)
C101 P1 C2 98.51(14)
C107 P1 C2 104.39(13)
C1 P2 C201 114.06(14)
C1 P2 C207 107.08(15)
C201 P2 C207 106.51(13)
C1 P2 C2 116.06(14)
C201 P2 C2 103.83(13)
C207 P2 C2 108.88(13)
C1 P3 C301 112.71(14)
C1 P3 C3 112.94(14)
C301 P3 C3 108.71(12)
C1 P3 C307 112.57(14)
C301 P3 C307 104.64(12)
C3 P3 C307 104.63(12)
C401 P4 C407 101.14(11)
C401 P4 C3 103.28(12)
C407 P4 C3 99.43(12)
C501 P5 C507 102.18(12)
C501 P5 C5 100.15(13)
C507 P5 C5 101.73(12)
C4 P6 C601 113.27(13)
C4 P6 C5 116.50(13)
C601 P6 C5 104.80(12)
C4 P6 C607 107.57(13)
C601 P6 C607 107.86(12)
C5 P6 C607 106.36(12)
C4 P7 C701 111.99(14)
C4 P7 C707 111.54(13)
C701 P7 C707 105.27(12)
C4 P7 C6 113.63(12)
C701 P7 C6 109.17(12)
C707 P7 C6 104.68(12)
C801 P8 C807 99.04(11)
C801 P8 C6 103.81(13)
C807 P8 C6 101.20(12)
H1 C1 P3 115(2)
H1 C1 P2 111(2)
P3 C1 P2 133.8(2)
P2 C2 P1 116.12(15)
P3 C3 P4 111.02(14)
H4 C4 P6 114.2(19)
H4 C4 P7 113.1(19)
P6 C4 P7 132.4(2)
P6 C5 P5 113.05(14)
P7 C6 P8 110.28(14)
C106 C101 C102 117.6(3)
C106 C101 P1 118.0(3)
C102 C101 P1 124.3(2)
C103 C102 C101 121.0(3)
C104 C103 C102 119.8(4)
C105 C104 C103 119.4(4)
C104 C105 C106 121.1(4)
C105 C106 C101 121.1(4)
C112 C107 C108 116.6(3)
C112 C107 P1 117.7(3)
C108 C107 P1 125.6(2)
C109 C108 C107 121.2(3)
C110 C109 C108 119.9(4)
C111 C110 C109 119.1(4)
C110 C111 C112 121.1(4)
C107 C112 C111 122.0(4)
C202 C201 C206 118.5(3)
C202 C201 P2 121.4(2)
C206 C201 P2 120.1(2)
C203 C202 C201 120.6(3)
C204 C203 C202 120.5(3)
C203 C204 C205 119.6(3)
C206 C205 C204 120.7(3)
C205 C206 C201 120.1(3)
C212 C207 C208 118.6(3)
C212 C207 P2 122.7(2)
C208 C207 P2 118.6(2)
C209 C208 C207 121.0(3)
C210 C209 C208 119.8(3)
C209 C210 C211 120.2(3)
C210 C211 C212 120.6(3)
C207 C212 C211 119.9(3)
C302 C301 C306 118.9(3)
C302 C301 P3 122.9(2)
C306 C301 P3 118.1(2)
C301 C302 C303 119.7(3)
C304 C303 C302 120.4(3)
C303 C304 C305 120.5(3)
C304 C305 C306 119.4(3)
C305 C306 C301 121.0(3)
C312 C307 C308 117.9(3)
C312 C307 P3 120.6(2)
C308 C307 P3 121.4(2)
C309 C308 C307 121.4(3)
C310 C309 C308 119.7(3)
C311 C310 C309 120.5(3)
C310 C311 C312 120.0(3)
C307 C312 C311 120.5(3)
C402 C401 C406 118.0(3)
C402 C401 P4 125.1(2)
C406 C401 P4 116.8(2)
C401 C402 C403 120.6(3)
C404 C403 C402 120.1(3)
C405 C404 C403 120.0(3)
C404 C405 C406 120.2(3)
C405 C406 C401 121.1(3)
C412 C407 C408 118.7(2)
C412 C407 P4 116.8(2)
C408 C407 P4 124.6(2)
C409 C408 C407 120.4(3)
C410 C409 C408 119.8(3)
C411 C410 C409 120.5(3)
C410 C411 C412 120.2(3)
C407 C412 C411 120.4(3)
C502 C501 C506 117.9(3)
C502 C501 P5 126.0(2)
C506 C501 P5 116.1(2)
C501 C502 C503 120.4(3)
C504 C503 C502 120.0(3)
C505 C504 C503 120.0(3)
C504 C505 C506 120.4(4)
C505 C506 C501 121.3(3)
C512 C507 C508 117.7(3)
C512 C507 P5 117.4(2)
C508 C507 P5 124.8(2)
C509 C508 C507 120.8(3)
C510 C509 C508 120.6(3)
C509 C510 C511 120.1(3)
C510 C511 C512 119.8(4)
C507 C512 C511 121.0(3)
C602 C601 C606 118.3(3)
C602 C601 P6 120.7(2)
C606 C601 P6 121.0(2)
C603 C602 C601 120.7(3)
C604 C603 C602 120.5(3)
C603 C604 C605 119.4(3)
C604 C605 C606 120.8(3)
C605 C606 C601 120.3(3)
C612 C607 C608 118.3(3)
C612 C607 P6 121.7(2)
C608 C607 P6 119.87(19)
C609 C608 C607 120.5(2)
C608 C609 C610 120.7(3)
C611 C610 C609 119.7(3)
C610 C611 C612 120.0(3)
C611 C612 C607 120.8(3)
C706 C701 C702 118.9(3)
C706 C701 P7 118.2(2)
C702 C701 P7 122.8(2)
C703 C702 C701 119.8(3)
C704 C703 C702 120.8(3)
C703 C704 C705 119.9(3)
C704 C705 C706 120.0(3)
C705 C706 C701 120.6(3)
C712 C707 C708 117.9(3)
C712 C707 P7 122.2(2)
C708 C707 P7 119.7(2)
C709 C708 C707 120.8(3)
C710 C709 C708 120.0(3)
C711 C710 C709 119.9(3)
C710 C711 C712 120.7(3)
C707 C712 C711 120.7(3)
C802 C801 C806 118.1(3)
C802 C801 P8 125.8(2)
C806 C801 P8 116.0(2)
C803 C802 C801 120.8(3)
C804 C803 C802 120.3(3)
C803 C804 C805 120.0(3)
C804 C805 C806 120.0(3)
C805 C806 C801 120.7(3)
C812 C807 C808 118.9(2)
C812 C807 P8 116.9(2)
C808 C807 P8 124.3(2)
C807 C808 C809 120.1(3)
C810 C809 C808 120.0(3)
C811 C810 C809 120.6(3)
C810 C811 C812 119.9(3)
C807 C812 C811 120.6(3)

loop_
_geom_bond_atom_site_label_1
_geom_bond_atom_site_label_2
_geom_bond_distance
P1 C101 1.825(3)
P1 C107 1.835(3)
P1 C2 1.864(3)
P2 C1 1.702(3)
P2 C201 1.797(3)
P2 C207 1.803(3)
P2 C2 1.810(3)
P3 C1 1.692(3)
P3 C301 1.795(3)
P3 C3 1.808(2)
P3 C307 1.809(3)
P4 C401 1.828(3)
P4 C407 1.833(3)
P4 C3 1.861(3)
P5 C501 1.825(3)
P5 C507 1.839(3)
P5 C5 1.860(3)
P6 C4 1.701(3)
P6 C601 1.795(3)
P6 C5 1.812(2)
P6 C607 1.812(3)
P7 C4 1.707(3)
P7 C701 1.793(3)
P7 C707 1.811(3)
P7 C6 1.813(2)
P8 C801 1.832(3)
P8 C807 1.837(3)
P8 C6 1.857(3)
C1 H1 0.75(3)
C4 H4 0.84(3)
C101 C106 1.388(4)
C101 C102 1.395(4)
C102 C103 1.384(5)
C103 C104 1.384(5)
C104 C105 1.362(6)
C105 C106 1.372(5)
C107 C112 1.363(5)
C107 C108 1.388(4)
C108 C109 1.385(4)
C109 C110 1.363(6)
C110 C111 1.347(7)
C111 C112 1.366(7)
C201 C202 1.383(4)
C201 C206 1.397(4)
C202 C203 1.382(4)
C203 C204 1.363(4)
C204 C205 1.380(4)
C205 C206 1.372(4)
C207 C212 1.367(4)
C207 C208 1.386(4)
C208 C209 1.373(4)
C209 C210 1.357(5)
C210 C211 1.362(6)
C211 C212 1.386(5)
C301 C302 1.384(4)
C301 C306 1.389(4)
C302 C303 1.388(4)
C303 C304 1.370(4)
C304 C305 1.371(5)
C305 C306 1.378(4)
C307 C312 1.384(4)
C307 C308 1.393(4)
C308 C309 1.375(4)
C309 C310 1.370(5)
C310 C311 1.366(5)
C311 C312 1.396(4)
C401 C402 1.384(4)
C401 C406 1.393(4)
C402 C403 1.387(4)
C403 C404 1.376(5)
C404 C405 1.363(5)
C405 C406 1.375(4)
C407 C412 1.384(4)
C407 C408 1.391(4)
C408 C409 1.387(4)
C409 C410 1.376(5)
C410 C411 1.356(5)
C411 C412 1.392(4)
C501 C502 1.383(4)
C501 C506 1.391(4)
C502 C503 1.395(4)
C503 C504 1.376(5)
C504 C505 1.357(5)
C505 C506 1.373(5)
C507 C512 1.376(4)
C507 C508 1.388(4)
C508 C509 1.382(4)
C509 C510 1.351(5)
C510 C511 1.365(5)
C511 C512 1.394(5)
C601 C602 1.384(4)
C601 C606 1.390(4)
C602 C603 1.377(4)
C603 C604 1.367(5)
C604 C605 1.373(4)
C605 C606 1.373(4)
C607 C612 1.386(4)
C607 C608 1.386(4)
C608 C609 1.370(4)
C609 C610 1.373(4)
C610 C611 1.368(4)
C611 C612 1.379(4)
C701 C706 1.387(4)
C701 C702 1.389(4)
C702 C703 1.385(4)
C703 C704 1.370(5)
C704 C705 1.372(5)
C705 C706 1.383(4)
C707 C712 1.375(4)
C707 C708 1.395(4)
C708 C709 1.383(4)
C709 C710 1.363(4)
C710 C711 1.363(4)
C711 C712 1.383(4)
C801 C802 1.387(4)
C801 C806 1.397(4)
C802 C803 1.384(4)
C803 C804 1.373(5)
C804 C805 1.376(5)
C805 C806 1.386(4)
C807 C812 1.385(4)
C807 C808 1.389(4)
C808 C809 1.393(4)
C809 C810 1.373(5)
C810 C811 1.362(5)
C811 C812 1.392(4)
